data_7160002
loop_
_publ_author_name
'Logvinenko, Ivan G.'
'Sadkova, Iryna V.'
'Tolmachova, Nataliya A.'
'Shishkina, Svitlana V.'
'Daniliuc, Constantin G.'
'Haufe, G&#xfc;nter'
'Kondratov, Ivan S.'

_publ_section_title
;
 4-Trifluoromethoxy proline: synthesis of stereoisomers and lipophilicity
 study.
;
_journal_issue 39
_journal_name_full 'Organic &amp; biomolecular chemistry'
_journal_page_first 7982
_journal_page_last 7988
_journal_paper_doi 10.1039/d4ob00688g
_journal_volume 22
_journal_year 2024
_chemical_absolute_configuration ad
_chemical_formula_moiety 'Cl, C6 H9 F3 N O3'
_chemical_formula_sum 'C6 H9 Cl F3 N O3'
_chemical_formula_weight 235.59
_space_group_crystal_system orthorhombic
_space_group_IT_number 19
_space_group_name_Hall 'P 2ac 2ab'
_space_group_name_H-M_alt 'P 21 21 21'
_atom_sites_solution_hydrogens geom
_atom_sites_solution_primary dual
_audit_creation_date 2024-05-18
_audit_creation_method
;
Olex2 1.5
(compiled 2024.02.16 svn.r378c4104 for OlexSys, GUI svn.r6928)
;
_audit_update_record
;
2024-05-26 deposited with the CCDC.	2024-06-24 downloaded from the CCDC.
;
_cell_angle_alpha 90
_cell_angle_beta 90
_cell_angle_gamma 90
_cell_formula_units_Z 4
_cell_length_a 5.4474(2)
_cell_length_b 7.0132(3)
_cell_length_c 23.9996(11)
_cell_measurement_reflns_used 5334
_cell_measurement_temperature 173.15
_cell_measurement_theta_max 24.50
_cell_measurement_theta_min 3.03
_cell_volume 916.87(7)
_computing_molecular_graphics 'Olex2 1.5 (Dolomanov et al., 2009)'
_computing_publication_material 'Olex2 1.5 (Dolomanov et al., 2009)'
_computing_structure_refinement 'SHELXL 2016/6 (Sheldrick, 2015)'
_computing_structure_solution 'SHELXT 2014/5 (Sheldrick, 2014)'
_diffrn_ambient_temperature 173.15
_diffrn_measured_fraction_theta_full 0.998
_diffrn_measured_fraction_theta_max 0.998
_diffrn_measurement_device_type 'Bruker APEX-II CCD'
_diffrn_measurement_method '\f and \w scans'
_diffrn_radiation_type MoK\a
_diffrn_radiation_wavelength 0.71073
_diffrn_reflns_av_R_equivalents 0.0340
_diffrn_reflns_av_unetI/netI 0.0227
_diffrn_reflns_Laue_measured_fraction_full 0.998
_diffrn_reflns_Laue_measured_fraction_max 0.998
_diffrn_reflns_limit_h_max 6
_diffrn_reflns_limit_h_min -6
_diffrn_reflns_limit_k_max 8
_diffrn_reflns_limit_k_min -8
_diffrn_reflns_limit_l_max 28
_diffrn_reflns_limit_l_min -28
_diffrn_reflns_number 12961
_diffrn_reflns_point_group_measured_fraction_full 0.999
_diffrn_reflns_point_group_measured_fraction_max 0.999
_diffrn_reflns_theta_full 24.990
_diffrn_reflns_theta_max 24.990
_diffrn_reflns_theta_min 3.026
_diffrn_source_current 30.0
_diffrn_source_power 1.2
_diffrn_source_voltage 40.0
_diffrn_standards_number 0
_exptl_absorpt_coefficient_mu 0.447
_exptl_absorpt_correction_type none
_exptl_crystal_colour colourless
_exptl_crystal_colour_primary colourless
_exptl_crystal_density_diffrn 1.707
_exptl_crystal_description block
_exptl_crystal_F_000 480
_exptl_crystal_size_max 0.2
_exptl_crystal_size_mid 0.1
_exptl_crystal_size_min 0.09
_refine_diff_density_max 0.224
_refine_diff_density_min -0.160
_refine_diff_density_rms 0.043
_refine_ls_abs_structure_details
;
 Flack x determined using 589 quotients [(I+)-(I-)]/[(I+)+(I-)]
 (Parsons, Flack and Wagner, Acta Cryst. B69 (2013) 249-259).
;
_refine_ls_abs_structure_Flack 0.00(3)
_refine_ls_extinction_method none
_refine_ls_goodness_of_fit_ref 1.092
_refine_ls_hydrogen_treatment constr
_refine_ls_matrix_type full
_refine_ls_number_parameters 128
_refine_ls_number_reflns 1625
_refine_ls_number_restraints 0
_refine_ls_restrained_S_all 1.092
_refine_ls_R_factor_all 0.0295
_refine_ls_R_factor_gt 0.0277
_refine_ls_shift/su_max 0.001
_refine_ls_shift/su_mean 0.000
_refine_ls_structure_factor_coef Fsqd
_refine_ls_weighting_details 'w=1/[\s^2^(Fo^2^)+(0.0332P)^2^+0.2123P] where P=(Fo^2^+2Fc^2^)/3'
_refine_ls_weighting_scheme calc
_refine_ls_wR_factor_gt 0.0637
_refine_ls_wR_factor_ref 0.0645
_reflns_Friedel_coverage 0.641
_reflns_Friedel_fraction_full 1.000
_reflns_Friedel_fraction_max 1.000
_reflns_number_gt 1557
_reflns_number_total 1625
_reflns_threshold_expression 'I > 2\s(I)'
_cod_data_source_file d4ob00688g2.cif
_cod_data_source_block vd388
_cod_depositor_comments 'Adding full bibliography for 7160001--7160004.cif.'
_cod_database_code 7160002
_shelx_shelxl_version_number 2016/6
_shelx_space_group_comment
;
The symmetry employed for this shelxl refinement is uniquely defined
by the following loop, which should always be used as a source of
symmetry information in preference to the above space-group names.
They are only intended as comments.
;
_shelx_estimated_absorpt_t_max 0.961
_shelx_estimated_absorpt_t_min 0.916
_olex2_refinement_description
;
1. Fixed Uiso
 At 1.2 times of:
  All C(H) groups, All C(H,H) groups, All N(H,H) groups
 At 1.5 times of:
  All O(H) groups
2.a Ternary CH refined with riding coordinates:
 C2(H2A), C4(H4)
2.b Secondary CH2 refined with riding coordinates:
 N1(H1A,H1B), C1(H1C,H1D), C3(H3A,H3B)
2.c Idealised tetrahedral OH refined as rotating group:
 O2(H2)
;
_olex2_submission_special_instructions 'No special instructions were received'

loop_
_space_group_symop_operation_xyz
'x, y, z'
'-x+1/2, -y, z+1/2'
'-x, y+1/2, -z+1/2'
'x+1/2, -y+1/2, -z'

loop_
_atom_site_label
_atom_site_type_symbol
_atom_site_fract_x
_atom_site_fract_y
_atom_site_fract_z
_atom_site_U_iso_or_equiv
_atom_site_adp_type
_atom_site_occupancy
_atom_site_site_symmetry_order
_atom_site_calc_flag
_atom_site_refinement_flags_posn
_atom_site_refinement_flags_adp
_atom_site_refinement_flags_occupancy
_atom_site_disorder_assembly
_atom_site_disorder_group
Cl1 Cl 0.68889(12) 0.83005(9) 0.44186(3) 0.02751(19) Uani 1 1 d . . . . .
F1 F 0.2641(4) 0.3356(3) 0.23075(7) 0.0481(5) Uani 1 1 d . . . . .
F2 F 0.6008(4) 0.2391(3) 0.26759(8) 0.0496(6) Uani 1 1 d . . . . .
F3 F 0.2553(4) 0.1143(3) 0.29108(8) 0.0511(6) Uani 1 1 d . . . . .
O1 O 0.5147(4) 0.3466(3) 0.45419(8) 0.0271(4) Uani 1 1 d . . . . .
O2 O 0.2815(4) 0.1040(3) 0.42481(9) 0.0305(5) Uani 1 1 d . . . . .
H2 H 0.408910 0.039725 0.430772 0.046 Uiso 1 1 calc R U . . .
O3 O 0.3599(3) 0.4078(3) 0.31868(7) 0.0244(5) Uani 1 1 d . . . . .
N1 N 0.1800(4) 0.6122(3) 0.42465(8) 0.0216(5) Uani 1 1 d . . . . .
H1A H 0.332292 0.624265 0.439822 0.026 Uiso 1 1 calc R U . . .
H1B H 0.074296 0.686656 0.444368 0.026 Uiso 1 1 calc R U . . .
C1 C 0.1842(5) 0.6740(4) 0.36457(10) 0.0252(6) Uani 1 1 d . . . . .
H1C H 0.348381 0.723388 0.354324 0.030 Uiso 1 1 calc R U . . .
H1D H 0.060933 0.775125 0.357826 0.030 Uiso 1 1 calc R U . . .
C2 C 0.1236(5) 0.4972(4) 0.33118(11) 0.0237(6) Uani 1 1 d . . . . .
H2A H 0.030208 0.528628 0.296503 0.028 Uiso 1 1 calc R U . . .
C3 C -0.0276(5) 0.3774(4) 0.37109(11) 0.0252(6) Uani 1 1 d . . . . .
H3A H -0.024849 0.241273 0.360212 0.030 Uiso 1 1 calc R U . . .
H3B H -0.200040 0.421884 0.372306 0.030 Uiso 1 1 calc R U . . .
C4 C 0.0988(5) 0.4076(4) 0.42697(11) 0.0212(6) Uani 1 1 d . . . . .
H4 H -0.021507 0.389413 0.457996 0.025 Uiso 1 1 calc R U . . .
C5 C 0.3240(5) 0.2841(3) 0.43669(11) 0.0214(6) Uani 1 1 d . . . . .
C6 C 0.3667(6) 0.2776(4) 0.27829(13) 0.0329(7) Uani 1 1 d . . . . .

loop_
_atom_site_aniso_label
_atom_site_aniso_U_11
_atom_site_aniso_U_22
_atom_site_aniso_U_33
_atom_site_aniso_U_23
_atom_site_aniso_U_13
_atom_site_aniso_U_12
Cl1 0.0206(3) 0.0276(3) 0.0343(4) -0.0038(3) -0.0008(3) 0.0054(3)
F1 0.0687(14) 0.0510(11) 0.0247(9) -0.0099(8) -0.0093(8) 0.0024(10)
F2 0.0426(12) 0.0556(12) 0.0507(12) -0.0214(10) 0.0093(9) 0.0106(9)
F3 0.0726(15) 0.0295(9) 0.0514(12) -0.0083(9) 0.0122(10) -0.0102(10)
O1 0.0200(10) 0.0279(10) 0.0333(11) 0.0001(9) -0.0055(8) 0.0016(9)
O2 0.0245(11) 0.0218(9) 0.0451(13) 0.0010(9) -0.0069(9) 0.0037(8)
O3 0.0212(10) 0.0298(10) 0.0223(10) -0.0053(8) -0.0002(8) 0.0036(8)
N1 0.0194(11) 0.0250(11) 0.0203(11) -0.0025(9) -0.0015(9) 0.0063(10)
C1 0.0271(15) 0.0254(13) 0.0232(14) 0.0019(12) 0.0007(12) 0.0032(14)
C2 0.0207(16) 0.0289(15) 0.0215(14) 0.0008(12) -0.0034(11) 0.0046(12)
C3 0.0166(14) 0.0287(14) 0.0302(15) 0.0000(12) -0.0027(11) 0.0001(12)
C4 0.0178(13) 0.0242(13) 0.0215(14) 0.0010(11) 0.0018(10) -0.0007(11)
C5 0.0215(14) 0.0240(13) 0.0188(13) 0.0029(11) 0.0037(12) 0.0017(12)
C6 0.038(2) 0.0306(16) 0.0303(17) -0.0063(13) 0.0019(14) 0.0000(13)

loop_
_atom_type_symbol
_atom_type_description
_atom_type_scat_dispersion_real
_atom_type_scat_dispersion_imag
_atom_type_scat_source
C C 0.0033 0.0016 'International Tables Vol C Tables 4.2.6.8 and 6.1.1.4'
H H 0.0000 0.0000 'International Tables Vol C Tables 4.2.6.8 and 6.1.1.4'
Cl Cl 0.1484 0.1585 'International Tables Vol C Tables 4.2.6.8 and 6.1.1.4'
F F 0.0171 0.0103 'International Tables Vol C Tables 4.2.6.8 and 6.1.1.4'
N N 0.0061 0.0033 'International Tables Vol C Tables 4.2.6.8 and 6.1.1.4'
O O 0.0106 0.0060 'International Tables Vol C Tables 4.2.6.8 and 6.1.1.4'

loop_
_geom_angle_atom_site_label_1
_geom_angle_atom_site_label_2
_geom_angle_atom_site_label_3
_geom_angle
_geom_angle_site_symmetry_1
_geom_angle_site_symmetry_3
_geom_angle_publ_flag
C5 O2 H2 109.5 . . ?
C6 O3 C2 117.9(2) . . ?
H1A N1 H1B 108.4 . . ?
C1 N1 H1A 110.0 . . ?
C1 N1 H1B 110.0 . . ?
C4 N1 H1A 110.0 . . ?
C4 N1 H1B 110.0 . . ?
C4 N1 C1 108.4(2) . . ?
N1 C1 H1C 110.6 . . ?
N1 C1 H1D 110.6 . . ?
N1 C1 C2 105.5(2) . . ?
H1C C1 H1D 108.8 . . ?
C2 C1 H1C 110.6 . . ?
C2 C1 H1D 110.6 . . ?
O3 C2 C1 105.5(2) . . ?
O3 C2 H2A 111.8 . . ?
O3 C2 C3 111.7(2) . . ?
C1 C2 H2A 111.8 . . ?
C1 C2 C3 103.8(2) . . ?
C3 C2 H2A 111.8 . . ?
C2 C3 H3A 111.1 . . ?
C2 C3 H3B 111.1 . . ?
C2 C3 C4 103.5(2) . . ?
H3A C3 H3B 109.0 . . ?
C4 C3 H3A 111.1 . . ?
C4 C3 H3B 111.1 . . ?
N1 C4 C3 103.5(2) . . ?
N1 C4 H4 110.0 . . ?
N1 C4 C5 108.2(2) . . ?
C3 C4 H4 110.0 . . ?
C5 C4 C3 114.9(2) . . ?
C5 C4 H4 110.0 . . ?
O1 C5 O2 125.3(3) . . ?
O1 C5 C4 122.9(2) . . ?
O2 C5 C4 111.8(2) . . ?
F2 C6 F1 107.4(3) . . ?
F2 C6 F3 107.9(3) . . ?
F2 C6 O3 107.8(2) . . ?
F3 C6 F1 105.6(3) . . ?
F3 C6 O3 114.1(2) . . ?
O3 C6 F1 113.7(2) . . ?

loop_
_geom_bond_atom_site_label_1
_geom_bond_atom_site_label_2
_geom_bond_distance
_geom_bond_site_symmetry_2
_geom_bond_publ_flag
F1 C6 1.334(4) . ?
F2 C6 1.329(3) . ?
F3 C6 1.332(4) . ?
O1 C5 1.203(3) . ?
O2 H2 0.8400 . ?
O2 C5 1.315(3) . ?
O3 C2 1.463(3) . ?
O3 C6 1.332(3) . ?
N1 H1A 0.9100 . ?
N1 H1B 0.9100 . ?
N1 C1 1.506(3) . ?
N1 C4 1.503(3) . ?
C1 H1C 0.9900 . ?
C1 H1D 0.9900 . ?
C1 C2 1.513(4) . ?
C2 H2A 1.0000 . ?
C2 C3 1.517(4) . ?
C3 H3A 0.9900 . ?
C3 H3B 0.9900 . ?
C3 C4 1.522(4) . ?
C4 H4 1.0000 . ?
C4 C5 1.520(4) . ?

loop_
_geom_torsion_atom_site_label_1
_geom_torsion_atom_site_label_2
_geom_torsion_atom_site_label_3
_geom_torsion_atom_site_label_4
_geom_torsion
_geom_torsion_site_symmetry_1
_geom_torsion_site_symmetry_2
_geom_torsion_site_symmetry_3
_geom_torsion_site_symmetry_4
_geom_torsion_publ_flag
O3 C2 C3 C4 74.3(3) . . . . ?
N1 C1 C2 O3 -90.9(2) . . . . ?
N1 C1 C2 C3 26.7(3) . . . . ?
N1 C4 C5 O1 18.0(3) . . . . ?
N1 C4 C5 O2 -163.3(2) . . . . ?
C1 N1 C4 C3 -19.5(3) . . . . ?
C1 N1 C4 C5 102.8(2) . . . . ?
C1 C2 C3 C4 -38.9(3) . . . . ?
C2 O3 C6 F1 50.8(3) . . . . ?
C2 O3 C6 F2 169.8(2) . . . . ?
C2 O3 C6 F3 -70.4(3) . . . . ?
C2 C3 C4 N1 35.8(3) . . . . ?
C2 C3 C4 C5 -81.9(3) . . . . ?
C3 C4 C5 O1 133.1(3) . . . . ?
C3 C4 C5 O2 -48.3(3) . . . . ?
C4 N1 C1 C2 -4.4(3) . . . . ?
C6 O3 C2 C1 -163.3(2) . . . . ?
C6 O3 C2 C3 84.5(3) . . . . ?
